data_4066349
loop_
_publ_author_name
'Esqueda, Ana Cristina'
'Conejero, Salvador'
'Maya, Celia'
'Carmona, Ernesto'

_publ_section_title
;
 Synthesis of Rhodium Complexes with Bulky Substituted Cyclopentadienyl
 Ligands. H/D Exchange Reactions and Silane Activation&#x2020;
;
_journal_issue 21
_journal_name_full Organometallics
_journal_page_first 5481
_journal_paper_doi 10.1021/om100412q
_journal_volume 29
_journal_year 2010
_chemical_formula_sum 'C21 H37 Rh Si'
_chemical_formula_weight 420.51
_chemical_name_systematic
; 
 ? 
;
_space_group_IT_number 2
_symmetry_cell_setting triclinic
_symmetry_space_group_name_Hall '-P 1'
_symmetry_space_group_name_H-M 'P -1'
_atom_sites_solution_hydrogens geom
_atom_sites_solution_primary direct
_atom_sites_solution_secondary difmap
_audit_creation_method SHELXL-97
_cell_angle_alpha 79.330(3)
_cell_angle_beta 81.354(3)
_cell_angle_gamma 82.559(3)
_cell_formula_units_Z 2
_cell_length_a 8.8037(6)
_cell_length_b 9.6272(6)
_cell_length_c 13.0123(8)
_cell_measurement_reflns_used 7539
_cell_measurement_temperature 173(2)
_cell_measurement_theta_max 26.52
_cell_measurement_theta_min 2.34
_cell_volume 1065.59(12)
_computing_cell_refinement 'Bruker SMART'
_computing_data_collection 'Bruker SMART'
_computing_data_reduction 'Bruker SAINT'
_computing_molecular_graphics 'Bruker SHELXTL'
_computing_publication_material 'Bruker SHELXTL'
_computing_structure_refinement 'SHELXL-97 (Sheldrick, 1997)'
_computing_structure_solution 'SHELXS-97 (Sheldrick, 1990)'
_diffrn_ambient_temperature 173(2)
_diffrn_measured_fraction_theta_full 0.952
_diffrn_measured_fraction_theta_max 0.952
_diffrn_measurement_device_type 'CCD area detector'
_diffrn_measurement_method 'phi and omega scans'
_diffrn_radiation_monochromator graphite
_diffrn_radiation_source 'fine-focus sealed tube'
_diffrn_radiation_type MoK\a
_diffrn_radiation_wavelength 0.71073
_diffrn_reflns_av_R_equivalents 0.0420
_diffrn_reflns_av_sigmaI/netI 0.0439
_diffrn_reflns_limit_h_max 11
_diffrn_reflns_limit_h_min -11
_diffrn_reflns_limit_k_max 12
_diffrn_reflns_limit_k_min -12
_diffrn_reflns_limit_l_max 17
_diffrn_reflns_limit_l_min -16
_diffrn_reflns_number 16302
_diffrn_reflns_theta_full 28.28
_diffrn_reflns_theta_max 28.28
_diffrn_reflns_theta_min 1.61
_exptl_absorpt_coefficient_mu 0.857
_exptl_absorpt_correction_T_max 0.821
_exptl_absorpt_correction_T_min 0.467
_exptl_absorpt_correction_type multi-scan
_exptl_absorpt_process_details
;
 SADABS, Bruker (2006). APEX 2. Version 2.1. Bruker Analytical
 X-ray Solutions, Madison, Wisconsin, USA.
;
_exptl_crystal_colour yellow
_exptl_crystal_density_diffrn 1.311
_exptl_crystal_density_method 'not measured'
_exptl_crystal_description prism
_exptl_crystal_F_000 444
_exptl_crystal_size_max 0.34
_exptl_crystal_size_mid 0.28
_exptl_crystal_size_min 0.23
_refine_diff_density_max 1.876
_refine_diff_density_min -2.124
_refine_diff_density_rms 0.159
_refine_ls_extinction_method none
_refine_ls_goodness_of_fit_ref 1.027
_refine_ls_hydrogen_treatment constr
_refine_ls_matrix_type full
_refine_ls_number_parameters 219
_refine_ls_number_reflns 5047
_refine_ls_number_restraints 0
_refine_ls_restrained_S_all 1.027
_refine_ls_R_factor_all 0.0453
_refine_ls_R_factor_gt 0.0420
_refine_ls_shift/su_max 0.002
_refine_ls_shift/su_mean 0.000
_refine_ls_structure_factor_coef Fsqd
_refine_ls_weighting_details 'calc w=1/[\s^2^(Fo^2^)+(0.0885P)^2^+0.0000P] where P=(Fo^2^+2Fc^2^)/3'
_refine_ls_weighting_scheme calc
_refine_ls_wR_factor_gt 0.1120
_refine_ls_wR_factor_ref 0.1143
_reflns_number_gt 4572
_reflns_number_total 5047
_reflns_threshold_expression >2sigma(I)
_cod_data_source_file om100412q_si_001.cif
_cod_data_source_block 3d
_cod_depositor_comments
;
The following automatic conversions were performed:

'_symmetry_cell_setting' value 'Triclinic' changed to 'triclinic'
according to /home/saulius/struct/CIF-dictionaries/cif_core.dic
dictionary named 'cif_core.dic' version 2.4.1 from 2010-06-29.

Automatic conversion script
Id: cif_fix_values 1715 2011-07-08 13:25:40Z adriana 
;
_cod_original_sg_symbol_H-M P-1
_cod_database_code 4066349

loop_
_symmetry_equiv_pos_as_xyz
'x, y, z'
'-x, -y, -z'

loop_
_atom_site_label
_atom_site_type_symbol
_atom_site_fract_x
_atom_site_fract_y
_atom_site_fract_z
_atom_site_U_iso_or_equiv
_atom_site_adp_type
_atom_site_occupancy
_atom_site_symmetry_multiplicity
_atom_site_calc_flag
_atom_site_refinement_flags
Rh1 Rh 0.61646(2) 0.668132(17) 0.194576(13) 0.01133(9) Uani 1 1 d .
Si1 Si 0.89774(8) 0.36033(7) 0.21416(5) 0.01206(15) Uani 1 1 d .
C1 C 0.7398(3) 0.4773(3) 0.2780(2) 0.0128(5) Uani 1 1 d .
C2 C 0.7557(3) 0.6007(3) 0.3243(2) 0.0132(5) Uani 1 1 d .
C3 C 0.6061(3) 0.6535(3) 0.3706(2) 0.0145(5) Uani 1 1 d .
C4 C 0.4959(3) 0.5699(3) 0.3513(2) 0.0141(5) Uani 1 1 d .
C5 C 0.5754(3) 0.4636(3) 0.2932(2) 0.0135(5) Uani 1 1 d .
C6 C 0.9672(3) 0.2103(3) 0.3194(2) 0.0172(5) Uani 1 1 d .
C7 C 1.0640(3) 0.4604(3) 0.1474(2) 0.0217(6) Uani 1 1 d .
H7A H 1.0248 0.5535 0.1109 0.033 Uiso 1 1 calc R
H7B H 1.1270 0.4068 0.0962 0.033 Uiso 1 1 calc R
H7C H 1.1272 0.4732 0.2001 0.033 Uiso 1 1 calc R
C8 C 0.8328(3) 0.2818(3) 0.1087(2) 0.0200(5) Uani 1 1 d .
H8A H 0.7652 0.2081 0.1413 0.030 Uiso 1 1 calc R
H8B H 0.9231 0.2399 0.0668 0.030 Uiso 1 1 calc R
H8C H 0.7761 0.3565 0.0628 0.030 Uiso 1 1 calc R
C9 C 1.0287(4) 0.2705(3) 0.4042(2) 0.0237(6) Uani 1 1 d .
H9A H 1.0623 0.1923 0.4584 0.036 Uiso 1 1 calc R
H9B H 0.9467 0.3340 0.4365 0.036 Uiso 1 1 calc R
H9C H 1.1163 0.3238 0.3720 0.036 Uiso 1 1 calc R
C10 C 1.0967(4) 0.1124(4) 0.2700(3) 0.0373(8) Uani 1 1 d .
H10A H 1.1422 0.0444 0.3259 0.056 Uiso 1 1 calc R
H10B H 1.1764 0.1692 0.2282 0.056 Uiso 1 1 calc R
H10C H 1.0549 0.0608 0.2243 0.056 Uiso 1 1 calc R
C11 C 0.8335(4) 0.1249(3) 0.3729(3) 0.0281(7) Uani 1 1 d .
H11A H 0.7981 0.0783 0.3213 0.042 Uiso 1 1 calc R
H11B H 0.7482 0.1889 0.4012 0.042 Uiso 1 1 calc R
H11C H 0.8685 0.0528 0.4305 0.042 Uiso 1 1 calc R
C12 C 0.9020(3) 0.6580(3) 0.3330(2) 0.0192(5) Uani 1 1 d .
H12A H 0.8798 0.7580 0.3413 0.029 Uiso 1 1 calc R
H12B H 0.9749 0.6503 0.2691 0.029 Uiso 1 1 calc R
H12C H 0.9473 0.6034 0.3945 0.029 Uiso 1 1 calc R
C13 C 0.5737(4) 0.7741(3) 0.4313(2) 0.0218(6) Uani 1 1 d .
H13A H 0.4711 0.8233 0.4211 0.033 Uiso 1 1 calc R
H13B H 0.6518 0.8407 0.4061 0.033 Uiso 1 1 calc R
H13C H 0.5770 0.7372 0.5064 0.033 Uiso 1 1 calc R
C14 C 0.3256(3) 0.5897(3) 0.3883(2) 0.0202(6) Uani 1 1 d .
H14A H 0.3044 0.5374 0.4602 0.030 Uiso 1 1 calc R
H14B H 0.2689 0.5537 0.3412 0.030 Uiso 1 1 calc R
H14C H 0.2924 0.6910 0.3877 0.030 Uiso 1 1 calc R
C15 C 0.4969(3) 0.3519(3) 0.2604(2) 0.0172(5) Uani 1 1 d .
H15A H 0.5157 0.2611 0.3074 0.026 Uiso 1 1 calc R
H15B H 0.5384 0.3411 0.1878 0.026 Uiso 1 1 calc R
H15C H 0.3855 0.3807 0.2647 0.026 Uiso 1 1 calc R
C16 C 0.7344(3) 0.8274(3) 0.0872(2) 0.0211(6) Uani 1 1 d .
H16A H 0.8115 0.8718 0.1150 0.025 Uiso 1 1 calc R
H16B H 0.7663 0.8094 0.0142 0.025 Uiso 1 1 calc R
C17 C 0.5746(3) 0.8766(3) 0.1143(2) 0.0159(5) Uani 1 1 d .
C18 C 0.4652(3) 0.7901(3) 0.0934(2) 0.0147(5) Uani 1 1 d .
C19 C 0.5297(3) 0.6653(3) 0.0506(2) 0.0179(5) Uani 1 1 d .
H19A H 0.6036 0.6793 -0.0148 0.021 Uiso 1 1 calc R
H19B H 0.4586 0.5930 0.0520 0.021 Uiso 1 1 calc R
C20 C 0.5270(3) 1.0011(3) 0.1706(2) 0.0202(6) Uani 1 1 d .
H20A H 0.6111 1.0149 0.2080 0.030 Uiso 1 1 calc R
H20B H 0.4347 0.9829 0.2214 0.030 Uiso 1 1 calc R
H20C H 0.5041 1.0867 0.1193 0.030 Uiso 1 1 calc R
C21 C 0.2942(3) 0.8195(3) 0.1238(2) 0.0183(5) Uani 1 1 d .
H21A H 0.2514 0.8933 0.0702 0.027 Uiso 1 1 calc R
H21B H 0.2746 0.8520 0.1921 0.027 Uiso 1 1 calc R
H21C H 0.2450 0.7323 0.1290 0.027 Uiso 1 1 calc R

loop_
_atom_site_aniso_label
_atom_site_aniso_U_11
_atom_site_aniso_U_22
_atom_site_aniso_U_33
_atom_site_aniso_U_23
_atom_site_aniso_U_13
_atom_site_aniso_U_12
Rh1 0.01493(13) 0.01588(13) 0.00216(13) -0.00193(8) 0.00108(8) 0.00016(8)
Si1 0.0141(3) 0.0177(3) 0.0039(3) -0.0034(2) 0.0011(2) -0.0007(2)
C1 0.0157(12) 0.0167(11) 0.0047(11) -0.0012(8) 0.0008(9) -0.0005(9)
C2 0.0184(12) 0.0187(11) 0.0022(12) -0.0013(9) -0.0023(9) -0.0002(9)
C3 0.0211(13) 0.0198(11) 0.0015(12) -0.0025(9) 0.0000(9) 0.0016(9)
C4 0.0170(12) 0.0203(11) 0.0022(11) 0.0015(9) 0.0023(9) -0.0001(9)
C5 0.0169(12) 0.0172(11) 0.0046(12) 0.0004(9) 0.0013(9) -0.0019(9)
C6 0.0199(13) 0.0198(12) 0.0103(13) -0.0021(9) -0.0022(10) 0.0036(9)
C7 0.0207(14) 0.0277(13) 0.0160(15) -0.0057(11) 0.0046(11) -0.0055(10)
C8 0.0258(14) 0.0280(13) 0.0075(13) -0.0075(10) 0.0010(10) -0.0046(10)
C9 0.0284(15) 0.0314(14) 0.0107(14) -0.0021(11) -0.0062(11) 0.0011(11)
C10 0.042(2) 0.0351(17) 0.030(2) -0.0116(14) -0.0033(15) 0.0231(14)
C11 0.0362(17) 0.0267(14) 0.0190(16) 0.0093(11) -0.0080(13) -0.0087(12)
C12 0.0204(13) 0.0244(13) 0.0153(14) -0.0086(10) -0.0027(10) -0.0033(10)
C13 0.0311(15) 0.0255(13) 0.0086(13) -0.0083(10) 0.0003(11) 0.0019(11)
C14 0.0179(13) 0.0273(13) 0.0118(14) -0.0022(10) 0.0051(10) 0.0017(10)
C15 0.0168(12) 0.0225(12) 0.0124(13) -0.0034(10) -0.0002(10) -0.0043(9)
C16 0.0219(14) 0.0256(13) 0.0116(14) 0.0041(10) 0.0050(10) -0.0060(10)
C17 0.0224(13) 0.0168(11) 0.0068(13) 0.0011(9) -0.0009(10) -0.0016(9)
C18 0.0221(13) 0.0182(11) 0.0030(12) -0.0009(9) -0.0027(9) 0.0011(9)
C19 0.0296(14) 0.0224(12) 0.0021(12) -0.0059(9) -0.0045(10) 0.0039(10)
C20 0.0303(15) 0.0168(11) 0.0142(14) -0.0033(9) -0.0040(11) -0.0031(10)
C21 0.0206(13) 0.0224(12) 0.0123(14) -0.0050(10) -0.0039(10) 0.0008(9)

loop_
_atom_type_symbol
_atom_type_description
_atom_type_scat_dispersion_real
_atom_type_scat_dispersion_imag
_atom_type_scat_source
C C 0.0033 0.0016 'International Tables Vol C Tables 4.2.6.8 and 6.1.1.4'
H H 0.0000 0.0000 'International Tables Vol C Tables 4.2.6.8 and 6.1.1.4'
Si Si 0.0817 0.0704 'International Tables Vol C Tables 4.2.6.8 and 6.1.1.4'
Rh Rh -1.1178 0.9187 'International Tables Vol C Tables 4.2.6.8 and 6.1.1.4'

loop_
_geom_angle_atom_site_label_1
_geom_angle_atom_site_label_2
_geom_angle_atom_site_label_3
_geom_angle
C17 Rh1 C18 39.97(10)
C17 Rh1 C19 70.16(10)
C18 Rh1 C19 39.52(10)
C17 Rh1 C16 39.70(11)
C18 Rh1 C16 69.90(11)
C19 Rh1 C16 77.72(12)
C17 Rh1 C5 160.46(11)
C18 Rh1 C5 125.40(10)
C19 Rh1 C5 105.54(10)
C16 Rh1 C5 159.71(11)
C17 Rh1 C2 126.08(10)
C18 Rh1 C2 161.74(11)
C19 Rh1 C2 158.60(10)
C16 Rh1 C2 105.80(11)
C5 Rh1 C2 63.96(9)
C17 Rh1 C1 159.62(11)
C18 Rh1 C1 158.22(11)
C19 Rh1 C1 121.26(10)
C16 Rh1 C1 122.35(10)
C5 Rh1 C1 38.66(9)
C2 Rh1 C1 38.85(9)
C17 Rh1 C4 127.42(10)
C18 Rh1 C4 113.66(10)
C19 Rh1 C4 121.41(11)
C16 Rh1 C4 155.35(12)
C5 Rh1 C4 37.64(9)
C2 Rh1 C4 62.69(9)
C1 Rh1 C4 63.70(9)
C17 Rh1 C3 113.56(10)
C18 Rh1 C3 128.47(10)
C19 Rh1 C3 156.16(11)
C16 Rh1 C3 121.00(11)
C5 Rh1 C3 62.58(9)
C2 Rh1 C3 37.61(9)
C1 Rh1 C3 63.68(9)
C4 Rh1 C3 36.57(10)
C1 Si1 C7 111.89(12)
C1 Si1 C8 112.33(13)
C7 Si1 C8 105.51(14)
C1 Si1 C6 108.65(11)
C7 Si1 C6 109.43(13)
C8 Si1 C6 108.94(13)
C5 C1 C2 105.4(2)
C5 C1 Si1 127.3(2)
C2 C1 Si1 127.29(19)
C5 C1 Rh1 70.10(13)
C2 C1 Rh1 70.15(13)
Si1 C1 Rh1 124.69(13)
C3 C2 C1 108.7(2)
C3 C2 C12 123.7(2)
C1 C2 C12 127.3(2)
C3 C2 Rh1 73.85(14)
C1 C2 Rh1 71.00(14)
C12 C2 Rh1 125.56(18)
C4 C3 C2 108.4(2)
C4 C3 C13 126.1(2)
C2 C3 C13 125.5(2)
C4 C3 Rh1 71.53(15)
C2 C3 Rh1 68.54(14)
C13 C3 Rh1 126.85(18)
C3 C4 C5 108.2(2)
C3 C4 C14 125.0(2)
C5 C4 C14 126.8(2)
C3 C4 Rh1 71.90(14)
C5 C4 Rh1 68.55(14)
C14 C4 Rh1 126.25(17)
C4 C5 C1 109.1(2)
C4 C5 C15 123.8(2)
C1 C5 C15 127.0(2)
C4 C5 Rh1 73.81(14)
C1 C5 Rh1 71.24(13)
C15 C5 Rh1 123.95(18)
C10 C6 C11 109.6(3)
C10 C6 C9 108.5(2)
C11 C6 C9 108.0(2)
C10 C6 Si1 110.1(2)
C11 C6 Si1 110.16(18)
C9 C6 Si1 110.37(18)
C17 C16 Rh1 68.73(14)
C18 C17 C16 115.4(2)
C18 C17 C20 122.5(2)
C16 C17 C20 121.8(3)
C18 C17 Rh1 70.31(14)
C16 C17 Rh1 71.57(14)
C20 C17 Rh1 122.53(19)
C19 C18 C17 115.8(2)
C19 C18 C21 121.3(2)
C17 C18 C21 122.6(2)
C19 C18 Rh1 71.24(14)
C17 C18 Rh1 69.72(14)
C21 C18 Rh1 124.11(18)
C18 C19 Rh1 69.24(14)

loop_
_geom_bond_atom_site_label_1
_geom_bond_atom_site_label_2
_geom_bond_distance
Rh1 C17 2.098(2)
Rh1 C18 2.106(2)
Rh1 C19 2.133(3)
Rh1 C16 2.136(3)
Rh1 C5 2.183(2)
Rh1 C2 2.187(2)
Rh1 C1 2.198(2)
Rh1 C4 2.252(2)
Rh1 C3 2.257(3)
Si1 C1 1.867(3)
Si1 C7 1.870(3)
Si1 C8 1.874(3)
Si1 C6 1.904(3)
C1 C5 1.450(3)
C1 C2 1.458(4)
C2 C3 1.434(4)
C2 C12 1.493(4)
C3 C4 1.415(4)
C3 C13 1.496(4)
C4 C5 1.432(4)
C4 C14 1.503(4)
C5 C15 1.506(4)
C6 C10 1.525(4)
C6 C11 1.530(4)
C6 C9 1.531(4)
C16 C17 1.438(4)
C17 C18 1.437(4)
C17 C20 1.500(4)
C18 C19 1.433(4)
C18 C21 1.501(4)
